data_7241209
loop_
_publ_author_name
'Hammer, Arden C.'
'Jia, Xiwen'
'Zeller, Matthias'
'Coughlin, Ezra John'
'Zhang, Weiguo'
'Oertel, Catherine M.'

_publ_section_title
;
 Ligand Geometry Directs the Packing and Symmetry of One-Dimensional
 Helical Motifs in Lead Oxide Naphthoates and Biphenylcarboxylates
;
_journal_name_full CrystEngComm
_journal_paper_doi 10.1039/D0CE01150A
_journal_year 2020
_chemical_absolute_configuration ad
_chemical_formula_sum 'C26 H18 O5 Pb2'
_chemical_formula_weight 824.78
_space_group_crystal_system tetragonal
_space_group_IT_number 76
_space_group_name_Hall 'P 4w'
_space_group_name_H-M_alt 'P 41'
_atom_sites_solution_hydrogens geom
_atom_sites_solution_primary direct
_atom_sites_solution_secondary difmap
_audit_creation_method SHELXL-2018/1
_audit_update_record
;
2019-11-22 deposited with the CCDC.	2020-09-10 downloaded from the CCDC.
;
_cell_angle_alpha 90
_cell_angle_beta 90
_cell_angle_gamma 90
_cell_formula_units_Z 8
_cell_length_a 21.255(3)
_cell_length_b 21.255(3)
_cell_length_c 10.8720(8)
_cell_measurement_reflns_used 9139
_cell_measurement_temperature 296(2)
_cell_measurement_theta_max 32.8195
_cell_measurement_theta_min 2.8444
_cell_volume 4911.7(10)
_computing_cell_refinement 'SAINT V8.37A (Bruker, 2016)'
_computing_data_collection 'Apex3 v2016.9-0 (Bruker, 2016)'
_computing_data_reduction 'SAINT V8.37A (Bruker, 2016)'
_computing_structure_refinement
;  
SHELXL-2018/1 (Sheldrick, 2015, 2017), 
SHELXLE Rev882 (H\"ubschle et al., 2011)
;
_computing_structure_solution 'SHELXS-97 (Sheldrick, 2008)'
_diffrn_ambient_temperature 296(2)
_diffrn_measured_fraction_theta_full 0.988
_diffrn_measured_fraction_theta_max 0.885
_diffrn_measurement_device_type 'Bruker AXS D8 Quest CMOS diffractometer'
_diffrn_measurement_method 'omega and phi scans'
_diffrn_radiation_monochromator 'Triumph curved graphite crystal'
_diffrn_radiation_type MoK\a
_diffrn_radiation_wavelength 0.71073
_diffrn_reflns_av_R_equivalents 0.0470
_diffrn_reflns_av_unetI/netI 0.0735
_diffrn_reflns_Laue_measured_fraction_full 0.988
_diffrn_reflns_Laue_measured_fraction_max 0.885
_diffrn_reflns_limit_h_max 26
_diffrn_reflns_limit_h_min -32
_diffrn_reflns_limit_k_max 26
_diffrn_reflns_limit_k_min -26
_diffrn_reflns_limit_l_max 12
_diffrn_reflns_limit_l_min -16
_diffrn_reflns_number 41140
_diffrn_reflns_point_group_measured_fraction_full 0.907
_diffrn_reflns_point_group_measured_fraction_max 0.642
_diffrn_reflns_theta_full 25.242
_diffrn_reflns_theta_max 33.669
_diffrn_reflns_theta_min 2.846
_diffrn_source 'sealed tube X-ray source'
_exptl_absorpt_coefficient_mu 13.726
_exptl_absorpt_correction_T_max 0.4958
_exptl_absorpt_correction_T_min 0.2489
_exptl_absorpt_correction_type multi-scan
_exptl_absorpt_process_details
;
 SADABS 2016/2: Krause, L., Herbst-Irmer, R., Sheldrick G.M. & Stalke D.,
 J. Appl. Cryst. 48 (2015) 3-10
;
_exptl_crystal_colour colourless
_exptl_crystal_density_diffrn 2.231
_exptl_crystal_description needle
_exptl_crystal_F_000 3024
_exptl_crystal_size_max 0.500
_exptl_crystal_size_mid 0.020
_exptl_crystal_size_min 0.020
_refine_diff_density_max 1.174
_refine_diff_density_min -1.458
_refine_diff_density_rms 0.151
_refine_ls_abs_structure_details
;
 Flack x determined using 2824 quotients [(I+)-(I-)]/[(I+)+(I-)]
 (Parsons, Flack and Wagner, Acta Cryst. B69 (2013) 249-259).
;
_refine_ls_abs_structure_Flack -0.019(6)
_refine_ls_extinction_method none
_refine_ls_goodness_of_fit_ref 0.956
_refine_ls_hydrogen_treatment constr
_refine_ls_matrix_type full
_refine_ls_number_parameters 695
_refine_ls_number_reflns 12530
_refine_ls_number_restraints 414
_refine_ls_restrained_S_all 0.943
_refine_ls_R_factor_all 0.0623
_refine_ls_R_factor_gt 0.0335
_refine_ls_shift/su_max 0.003
_refine_ls_shift/su_mean 0.000
_refine_ls_structure_factor_coef Fsqd
_refine_ls_weighting_details 'w=1/[\s^2^(Fo^2^)+(0.0197P)^2^] where P=(Fo^2^+2Fc^2^)/3'
_refine_ls_weighting_scheme calc
_refine_ls_wR_factor_gt 0.0680
_refine_ls_wR_factor_ref 0.0746
_reflns_Friedel_coverage 0.389
_reflns_Friedel_fraction_full 0.817
_reflns_Friedel_fraction_max 0.376
_reflns_number_gt 8699
_reflns_number_total 12530
_reflns_threshold_expression 'I > 2\s(I)'
_cod_data_source_file d0ce01150a2.cif
_cod_data_source_block lead_oxide_biphenyl-3-carboxylate(5)
_cod_original_cell_volume 4911.9(12)
_cod_database_code 7241209
_shelx_shelxl_version_number 2018/1
_shelx_space_group_comment
;
The symmetry employed for this shelxl refinement is uniquely defined
by the following loop, which should always be used as a source of
symmetry information in preference to the above space-group names.
They are only intended as comments.
;
_shelx_estimated_absorpt_t_min 0.055
_shelx_estimated_absorpt_t_max 0.771

loop_
_space_group_symop_operation_xyz
'x, y, z'
'-x, -y, z+1/2'
'-y, x, z+1/4'
'y, -x, z+3/4'

loop_
_atom_site_label
_atom_site_type_symbol
_atom_site_fract_x
_atom_site_fract_y
_atom_site_fract_z
_atom_site_U_iso_or_equiv
_atom_site_adp_type
_atom_site_occupancy
_atom_site_site_symmetry_order
_atom_site_calc_flag
_atom_site_refinement_flags_posn
_atom_site_refinement_flags_adp
_atom_site_refinement_flags_occupancy
_atom_site_disorder_assembly
_atom_site_disorder_group
C1 C 0.3941(7) 0.6322(7) 1.0030(13) 0.077(4) Uani 1 1 d . . . . .
C2 C 0.3464(7) 0.6714(5) 0.9384(11) 0.068(3) Uani 1 1 d . . . . .
C3 C 0.3617(6) 0.7067(6) 0.8412(13) 0.079(4) Uani 1 1 d . . . . .
H3 H 0.403461 0.709581 0.816475 0.095 Uiso 1 1 calc R U . . .
C4 C 0.3150(8) 0.7394(7) 0.7763(15) 0.095(5) Uani 1 1 d . . . . .
H4 H 0.325437 0.762647 0.706745 0.114 Uiso 1 1 calc R U . . .
C5 C 0.2542(7) 0.7369(6) 0.8159(13) 0.085(4) Uani 1 1 d . . . . .
H5 H 0.223435 0.758488 0.772109 0.102 Uiso 1 1 calc R U . . .
C6 C 0.2363(6) 0.7020(5) 0.9230(12) 0.070(3) Uani 1 1 d . . . . .
C7 C 0.2839(6) 0.6692(5) 0.9802(11) 0.067(3) Uani 1 1 d . . . . .
H7 H 0.274344 0.644740 1.048677 0.081 Uiso 1 1 calc R U . . .
C8 C 0.1703(7) 0.7010(7) 0.9685(13) 0.081(4) Uani 1 1 d . . . . .
C9 C 0.1461(9) 0.6473(9) 1.018(2) 0.127(7) Uani 1 1 d . . . . .
H9 H 0.170737 0.611215 1.021995 0.152 Uiso 1 1 calc R U . . .
C10 C 0.0846(10) 0.6463(11) 1.063(2) 0.159(10) Uani 1 1 d . . . . .
H10 H 0.068660 0.610333 1.100563 0.191 Uiso 1 1 calc R U . . .
C11 C 0.0485(10) 0.6983(12) 1.052(2) 0.148(9) Uani 1 1 d . . . . .
H11 H 0.006917 0.696882 1.078055 0.177 Uiso 1 1 calc R U . . .
C12 C 0.0713(10) 0.7531(11) 1.0017(19) 0.126(7) Uani 1 1 d . . . . .
H12 H 0.045689 0.788487 0.996161 0.152 Uiso 1 1 calc R U . . .
C13 C 0.1331(8) 0.7552(7) 0.9598(15) 0.092(5) Uani 1 1 d . . . . .
H13 H 0.149444 0.791964 0.926356 0.111 Uiso 1 1 calc R U . . .
C14 C 0.3499(5) 0.5273(6) 0.6357(10) 0.061(3) Uani 1 1 d . . . . .
C15 C 0.2813(5) 0.5303(5) 0.6216(11) 0.055(2) Uani 0.640(18) 1 d D U P A 1
C16 C 0.2457(7) 0.5485(9) 0.7233(16) 0.059(3) Uani 0.640(18) 1 d D U P A 1
H16 H 0.265164 0.558311 0.797440 0.070 Uiso 0.640(18) 1 calc R U P A 1
C17 C 0.1807(8) 0.5516(9) 0.712(2) 0.065(3) Uani 0.640(18) 1 d D U P A 1
H17 H 0.156779 0.566105 0.777538 0.078 Uiso 0.640(18) 1 calc R U P A 1
C18 C 0.1520(8) 0.5342(9) 0.609(2) 0.068(3) Uani 0.640(18) 1 d D U P A 1
H18 H 0.108302 0.535199 0.605513 0.082 Uiso 0.640(18) 1 calc R U P A 1
C19 C 0.1848(8) 0.5147(12) 0.5056(19) 0.067(3) Uani 0.640(18) 1 d D U P A 1
C20 C 0.2502(8) 0.5099(16) 0.5165(17) 0.061(3) Uani 0.640(18) 1 d D U P A 1
H20 H 0.273303 0.492739 0.452165 0.073 Uiso 0.640(18) 1 calc R U P A 1
C21 C 0.1541(10) 0.4935(11) 0.387(2) 0.076(3) Uani 0.640(18) 1 d D U P A 1
C22 C 0.0940(10) 0.4628(11) 0.397(3) 0.086(4) Uani 0.640(18) 1 d D U P A 1
H22 H 0.075757 0.456047 0.474092 0.103 Uiso 0.640(18) 1 calc R U P A 1
C23 C 0.0638(11) 0.4436(11) 0.291(3) 0.090(4) Uani 0.640(18) 1 d D U P A 1
H23 H 0.024463 0.424523 0.294930 0.108 Uiso 0.640(18) 1 calc R U P A 1
C24 C 0.0950(13) 0.4539(14) 0.173(3) 0.093(4) Uani 0.640(18) 1 d D U P A 1
H24 H 0.075950 0.440170 0.101143 0.112 Uiso 0.640(18) 1 calc R U P A 1
C25 C 0.1495(12) 0.4823(12) 0.168(2) 0.093(4) Uani 0.640(18) 1 d D U P A 1
H25 H 0.167337 0.489990 0.091554 0.112 Uiso 0.640(18) 1 calc R U P A 1
C26 C 0.1815(13) 0.5013(13) 0.272(2) 0.088(4) Uani 0.640(18) 1 d D U P A 1
H26 H 0.221279 0.519195 0.264933 0.105 Uiso 0.640(18) 1 calc R U P A 1
C15B C 0.2813(5) 0.5303(5) 0.6216(11) 0.055(2) Uani 0.360(18) 1 d D U P A 2
C16B C 0.2417(12) 0.5635(16) 0.700(3) 0.059(4) Uani 0.360(18) 1 d D U P A 2
H16B H 0.257080 0.583180 0.769998 0.071 Uiso 0.360(18) 1 calc R U P A 2
C17B C 0.1780(12) 0.5664(16) 0.670(3) 0.065(4) Uani 0.360(18) 1 d D U P A 2
H17B H 0.149542 0.581261 0.727613 0.078 Uiso 0.360(18) 1 calc R U P A 2
C18B C 0.1569(14) 0.5483(16) 0.559(3) 0.067(4) Uani 0.360(18) 1 d D U P A 2
H18B H 0.115096 0.555941 0.539007 0.081 Uiso 0.360(18) 1 calc R U P A 2
C19B C 0.1952(13) 0.518(2) 0.473(3) 0.067(3) Uani 0.360(18) 1 d D U P A 2
C20B C 0.2588(13) 0.515(3) 0.505(3) 0.061(3) Uani 0.360(18) 1 d D U P A 2
H20B H 0.287421 0.501679 0.445579 0.073 Uiso 0.360(18) 1 calc R U P A 2
C21B C 0.1721(16) 0.501(2) 0.346(3) 0.080(4) Uani 0.360(18) 1 d D U P A 2
C22B C 0.1101(16) 0.474(2) 0.336(4) 0.087(4) Uani 0.360(18) 1 d D U P A 2
H22B H 0.085484 0.470573 0.406550 0.105 Uiso 0.360(18) 1 calc R U P A 2
C23B C 0.086(2) 0.454(3) 0.224(4) 0.091(4) Uani 0.360(18) 1 d D U P A 2
H23B H 0.047125 0.433711 0.216685 0.110 Uiso 0.360(18) 1 calc R U P A 2
C24B C 0.1268(19) 0.468(2) 0.120(4) 0.093(5) Uani 0.360(18) 1 d D U P A 2
H24B H 0.111694 0.459750 0.041131 0.112 Uiso 0.360(18) 1 calc R U P A 2
C25B C 0.183(2) 0.491(2) 0.130(3) 0.092(5) Uani 0.360(18) 1 d D U P A 2
H25B H 0.207246 0.496049 0.059391 0.111 Uiso 0.360(18) 1 calc R U P A 2
C26B C 0.2100(18) 0.509(2) 0.242(3) 0.091(4) Uani 0.360(18) 1 d D U P A 2
H26B H 0.250315 0.525960 0.246443 0.109 Uiso 0.360(18) 1 calc R U P A 2
C27 C 0.1417(4) 0.9645(6) 1.0745(9) 0.055(3) Uani 1 1 d . . . . .
C28 C 0.1973(4) 0.9208(5) 1.0663(9) 0.045(2) Uani 1 1 d . . . . .
C29 C 0.2372(5) 0.9254(5) 0.9637(10) 0.054(3) Uani 1 1 d . . . . .
H29 H 0.229833 0.954874 0.902032 0.065 Uiso 1 1 calc R U . . .
C30 C 0.2881(6) 0.8846(6) 0.9575(12) 0.074(3) Uani 1 1 d . . . . .
H30 H 0.316181 0.887686 0.892245 0.089 Uiso 1 1 calc R U . . .
C31 C 0.2974(5) 0.8395(6) 1.0469(12) 0.070(3) Uani 1 1 d . . . . .
H31 H 0.331674 0.812492 1.039625 0.084 Uiso 1 1 calc R U . . .
C32 C 0.2577(5) 0.8329(5) 1.1471(11) 0.055(3) Uani 1 1 d . . . . .
C33 C 0.2083(4) 0.8759(5) 1.1552(10) 0.047(2) Uani 1 1 d . . . . .
H33 H 0.181847 0.874289 1.223206 0.056 Uiso 1 1 calc R U . . .
C34 C 0.2669(5) 0.7814(5) 1.2375(12) 0.061(3) Uani 1 1 d . . . . .
C35 C 0.3268(6) 0.7633(5) 1.2690(13) 0.075(3) Uani 1 1 d . . . . .
H35 H 0.361250 0.783704 1.234463 0.089 Uiso 1 1 calc R U . . .
C36 C 0.3357(8) 0.7158(7) 1.3503(15) 0.094(4) Uani 1 1 d . . . . .
H36 H 0.376540 0.703597 1.369814 0.113 Uiso 1 1 calc R U . . .
C37 C 0.2857(11) 0.6852(8) 1.4048(18) 0.127(7) Uani 1 1 d . . . . .
H37 H 0.292372 0.653180 1.461560 0.153 Uiso 1 1 calc R U . . .
C38 C 0.2245(9) 0.7036(7) 1.3725(19) 0.117(6) Uani 1 1 d . . . . .
H38 H 0.189713 0.683157 1.405759 0.140 Uiso 1 1 calc R U . . .
C39 C 0.2169(7) 0.7517(6) 1.2920(14) 0.081(4) Uani 1 1 d . . . . .
H39 H 0.176350 0.765040 1.273022 0.097 Uiso 1 1 calc R U . . .
C40 C 0.1408(4) 1.0979(5) 0.7371(9) 0.047(2) Uani 1 1 d . . . . .
C41 C 0.2092(5) 1.0822(5) 0.7600(10) 0.053(3) Uani 1 1 d . . . . .
C42 C 0.2384(6) 1.1050(6) 0.8646(14) 0.083(4) Uani 1 1 d . . . . .
H42 H 0.216893 1.132401 0.916338 0.099 Uiso 1 1 calc R U . . .
C43 C 0.3002(6) 1.0873(7) 0.8933(15) 0.100(5) Uani 1 1 d . . . . .
H43 H 0.320641 1.102769 0.962675 0.121 Uiso 1 1 calc R U . . .
C44 C 0.3294(6) 1.0458(7) 0.8142(12) 0.079(4) Uani 1 1 d . . . . .
H44 H 0.370514 1.033769 0.831472 0.095 Uiso 1 1 calc R U . . .
C45 C 0.3006(5) 1.0208(5) 0.7097(10) 0.053(3) Uani 1 1 d . . . . .
C46 C 0.2395(5) 1.0407(5) 0.6884(10) 0.057(3) Uani 1 1 d . . . . .
H46 H 0.218311 1.024404 0.620674 0.069 Uiso 1 1 calc R U . . .
C47 C 0.3319(5) 0.9735(5) 0.6322(12) 0.063(3) Uani 1 1 d . . . . .
C48 C 0.3942(6) 0.9784(7) 0.6013(15) 0.089(4) Uani 1 1 d . . . . .
H48 H 0.417581 1.012576 0.628775 0.107 Uiso 1 1 calc R U . . .
C49 C 0.4229(7) 0.9325(8) 0.5289(19) 0.112(6) Uani 1 1 d . . . . .
H49 H 0.465107 0.936479 0.507753 0.135 Uiso 1 1 calc R U . . .
C50 C 0.3892(7) 0.8814(7) 0.4888(17) 0.104(5) Uani 1 1 d . . . . .
H50 H 0.408651 0.849828 0.443322 0.124 Uiso 1 1 calc R U . . .
C51 C 0.3255(7) 0.8773(7) 0.5171(16) 0.093(4) Uani 1 1 d . . . . .
H51 H 0.301358 0.844045 0.487848 0.111 Uiso 1 1 calc R U . . .
C52 C 0.2991(5) 0.9226(6) 0.5877(12) 0.068(3) Uani 1 1 d . . . . .
H52 H 0.256690 0.919134 0.607232 0.082 Uiso 1 1 calc R U . . .
O1 O 0.5013(3) 0.5228(3) 0.8838(5) 0.0381(14) Uani 1 1 d . . . . .
O2 O 0.4521(5) 0.6439(4) 0.9745(10) 0.095(3) Uani 1 1 d . . . . .
O3 O 0.3780(5) 0.5883(5) 1.0705(10) 0.096(3) Uani 1 1 d . . . . .
O4 O 0.3734(3) 0.5354(4) 0.7412(7) 0.066(2) Uani 1 1 d . . . . .
O5 O 0.3831(3) 0.5185(5) 0.5415(8) 0.079(3) Uani 1 1 d . . . . .
O6 O 0.0123(3) 1.0235(3) 0.8356(6) 0.0411(14) Uani 1 1 d . . . . .
O7 O 0.1292(4) 0.9962(4) 0.9783(7) 0.067(2) Uani 1 1 d . . . . .
O8 O 0.1118(3) 0.9685(4) 1.1724(7) 0.062(2) Uani 1 1 d . . . . .
O9 O 0.1139(3) 1.0683(4) 0.6523(7) 0.0591(19) Uani 1 1 d . . . . .
O10 O 0.1117(4) 1.1368(3) 0.8063(7) 0.063(2) Uani 1 1 d . . . . .
Pb1 Pb 0.54108(2) 0.57863(2) 1.04247(3) 0.04635(10) Uani 1 1 d . . . . .
Pb2 Pb 0.47814(2) 0.58580(2) 0.71918(3) 0.04505(10) Uani 1 1 d . . . . .
Pb3 Pb 0.05263(2) 1.07658(2) 1.00340(3) 0.04321(10) Uani 1 1 d . . . . .
Pb4 Pb 0.00207(2) 1.08574(2) 0.66650(3) 0.04223(9) Uani 1 1 d . . . . .

loop_
_atom_site_aniso_label
_atom_site_aniso_U_11
_atom_site_aniso_U_22
_atom_site_aniso_U_33
_atom_site_aniso_U_23
_atom_site_aniso_U_13
_atom_site_aniso_U_12
C1 0.099(10) 0.080(9) 0.052(8) -0.024(7) -0.010(7) 0.015(8)
C2 0.105(10) 0.051(6) 0.049(7) -0.008(5) -0.009(7) 0.018(6)
C3 0.080(8) 0.081(9) 0.076(10) 0.008(7) 0.003(7) 0.014(7)
C4 0.102(11) 0.108(11) 0.076(11) 0.017(9) 0.001(9) 0.025(9)
C5 0.099(11) 0.084(9) 0.073(10) 0.007(7) -0.030(8) 0.041(8)
C6 0.086(9) 0.066(7) 0.057(7) -0.001(6) -0.025(7) 0.022(7)
C7 0.082(8) 0.069(7) 0.050(7) -0.020(6) -0.007(6) 0.013(6)
C8 0.087(9) 0.093(9) 0.065(9) -0.022(8) -0.033(7) 0.040(8)
C9 0.116(14) 0.105(13) 0.16(2) 0.003(13) 0.004(14) 0.034(11)
C10 0.116(15) 0.152(19) 0.21(3) 0.019(18) 0.045(17) 0.028(15)
C11 0.113(16) 0.16(2) 0.17(3) -0.025(19) 0.009(16) 0.043(16)
C12 0.119(16) 0.161(19) 0.099(15) -0.035(14) -0.039(12) 0.063(14)
C13 0.098(11) 0.092(10) 0.086(11) -0.021(8) -0.033(9) 0.028(8)
C14 0.067(7) 0.081(8) 0.036(6) 0.016(5) 0.003(5) 0.031(6)
C15 0.050(4) 0.049(4) 0.067(5) 0.012(4) -0.008(4) 0.006(4)
C16 0.052(5) 0.051(6) 0.073(7) 0.009(6) -0.004(5) 0.009(5)
C17 0.061(5) 0.057(6) 0.075(7) 0.013(6) -0.006(6) 0.009(5)
C18 0.062(6) 0.059(6) 0.082(7) 0.011(6) -0.009(6) 0.005(5)
C19 0.065(5) 0.056(5) 0.081(6) 0.007(6) -0.019(5) 0.004(5)
C20 0.058(6) 0.050(6) 0.074(6) 0.010(5) -0.011(5) 0.007(5)
C21 0.073(6) 0.067(6) 0.089(7) 0.002(6) -0.022(6) 0.001(6)
C22 0.084(7) 0.077(6) 0.096(8) 0.001(7) -0.023(7) -0.004(6)
C23 0.087(8) 0.084(7) 0.098(9) 0.001(8) -0.028(7) -0.008(7)
C24 0.094(8) 0.089(7) 0.096(9) -0.003(8) -0.028(7) -0.006(7)
C25 0.092(8) 0.090(7) 0.097(8) -0.002(7) -0.028(7) -0.005(7)
C26 0.087(7) 0.083(6) 0.094(8) 0.001(7) -0.023(7) -0.004(6)
C15B 0.050(4) 0.049(4) 0.067(5) 0.012(4) -0.008(4) 0.006(4)
C16B 0.055(6) 0.052(7) 0.070(7) 0.012(6) -0.005(6) 0.011(6)
C17B 0.059(6) 0.058(7) 0.077(8) 0.010(7) -0.006(6) 0.012(6)
C18B 0.063(6) 0.059(7) 0.080(8) 0.010(7) -0.010(6) 0.005(6)
C19B 0.064(6) 0.057(6) 0.081(7) 0.007(6) -0.016(6) 0.004(5)
C20B 0.057(6) 0.053(6) 0.073(7) 0.009(6) -0.011(6) 0.007(6)
C21B 0.078(7) 0.071(6) 0.090(8) 0.003(7) -0.022(6) 0.000(6)
C22B 0.086(7) 0.081(6) 0.095(8) 0.001(7) -0.026(7) -0.003(6)
C23B 0.090(8) 0.087(7) 0.097(9) -0.002(8) -0.027(7) -0.007(7)
C24B 0.093(9) 0.089(8) 0.097(10) -0.004(8) -0.028(8) -0.005(8)
C25B 0.092(9) 0.089(8) 0.095(9) -0.001(8) -0.024(8) -0.005(8)
C26B 0.089(9) 0.088(7) 0.096(9) 0.001(8) -0.024(8) -0.003(8)
C27 0.020(4) 0.115(9) 0.029(5) -0.011(5) -0.005(4) 0.004(5)
C28 0.040(5) 0.052(6) 0.043(6) -0.006(5) 0.006(4) -0.001(4)
C29 0.050(6) 0.058(6) 0.054(6) 0.008(5) 0.009(5) 0.008(5)
C30 0.063(7) 0.098(9) 0.061(8) 0.009(7) 0.023(6) 0.014(7)
C31 0.061(7) 0.074(8) 0.075(9) -0.002(7) 0.009(7) 0.016(6)
C32 0.052(6) 0.053(6) 0.061(7) -0.009(5) -0.004(5) -0.007(5)
C33 0.036(5) 0.061(6) 0.044(6) -0.010(5) 0.007(4) 0.004(4)
C34 0.065(7) 0.057(7) 0.060(7) -0.007(6) 0.000(6) 0.002(6)
C35 0.080(9) 0.066(8) 0.077(9) 0.000(7) 0.008(7) -0.005(6)
C36 0.108(11) 0.088(10) 0.085(11) 0.016(9) -0.002(9) 0.017(9)
C37 0.177(19) 0.088(11) 0.117(16) 0.045(11) 0.021(14) 0.046(13)
C38 0.134(15) 0.072(9) 0.145(18) 0.037(10) 0.004(13) 0.002(10)
C39 0.086(9) 0.076(8) 0.082(10) 0.022(8) 0.000(8) 0.001(7)
C40 0.050(5) 0.052(6) 0.039(6) 0.002(5) 0.009(4) -0.013(5)
C41 0.050(6) 0.062(6) 0.047(6) -0.014(5) 0.005(5) -0.026(5)
C42 0.067(8) 0.086(9) 0.095(11) -0.046(8) 0.006(7) -0.008(7)
C43 0.065(8) 0.132(12) 0.104(12) -0.074(10) -0.028(8) -0.006(8)
C44 0.055(7) 0.111(10) 0.073(9) -0.023(8) -0.010(6) -0.011(7)
C45 0.049(6) 0.062(6) 0.049(6) 0.007(5) 0.001(5) -0.008(5)
C46 0.065(7) 0.061(7) 0.046(6) -0.007(5) 0.006(5) -0.012(5)
C47 0.047(6) 0.071(7) 0.070(8) -0.012(6) -0.001(5) 0.001(5)
C48 0.058(7) 0.106(10) 0.102(12) -0.037(9) 0.011(7) -0.006(7)
C49 0.063(8) 0.122(13) 0.151(17) -0.039(12) 0.022(10) -0.002(9)
C50 0.080(10) 0.101(11) 0.130(15) -0.049(11) -0.001(10) 0.009(8)
C51 0.095(10) 0.084(9) 0.100(12) -0.020(9) -0.005(9) 0.009(8)
C52 0.054(6) 0.078(8) 0.072(8) -0.014(7) 0.003(6) -0.012(6)
O1 0.044(3) 0.050(3) 0.020(3) -0.001(3) -0.002(2) -0.004(3)
O2 0.095(7) 0.094(7) 0.096(8) -0.016(6) -0.008(6) 0.020(6)
O3 0.124(8) 0.084(6) 0.079(7) 0.012(6) -0.022(6) 0.049(6)
O4 0.046(4) 0.103(6) 0.048(5) 0.023(4) -0.011(3) -0.002(4)
O5 0.053(4) 0.136(8) 0.048(5) 0.025(5) 0.007(4) 0.028(5)
O6 0.045(3) 0.051(4) 0.027(3) 0.002(3) 0.000(3) -0.001(3)
O7 0.062(4) 0.100(6) 0.038(5) -0.005(4) -0.001(4) 0.019(4)
O8 0.041(4) 0.109(6) 0.035(4) -0.010(4) 0.007(3) 0.003(4)
O9 0.055(4) 0.075(5) 0.047(4) -0.017(4) 0.003(4) -0.006(4)
O10 0.076(5) 0.060(4) 0.055(5) -0.006(4) 0.020(4) -0.006(4)
Pb1 0.0557(2) 0.0592(2) 0.02409(18) -0.00302(15) -0.00209(15) -0.00749(19)
Pb2 0.0593(2) 0.0521(2) 0.02378(16) 0.00175(15) 0.00056(16) 0.00655(18)
Pb3 0.0490(2) 0.0530(2) 0.02770(19) -0.00582(15) 0.00337(15) -0.00825(17)
Pb4 0.0536(2) 0.0458(2) 0.02729(17) 0.00321(14) 0.00291(16) 0.00490(17)

loop_
_atom_type_symbol
_atom_type_description
_atom_type_scat_dispersion_real
_atom_type_scat_dispersion_imag
_atom_type_scat_source
C C 0.0033 0.0016 'International Tables Vol C Tables 4.2.6.8 and 6.1.1.4'
H H 0.0000 0.0000 'International Tables Vol C Tables 4.2.6.8 and 6.1.1.4'
O O 0.0106 0.0060 'International Tables Vol C Tables 4.2.6.8 and 6.1.1.4'
Pb Pb -3.3944 10.1111 'International Tables Vol C Tables 4.2.6.8 and 6.1.1.4'

loop_
_geom_angle_atom_site_label_1
_geom_angle_atom_site_label_2
_geom_angle_atom_site_label_3
_geom_angle
_geom_angle_site_symmetry_1
_geom_angle_site_symmetry_3
_geom_angle_publ_flag
O3 C1 O2 123.5(14) . . ?
O3 C1 C2 120.9(14) . . ?
O2 C1 C2 115.4(14) . . ?
C3 C2 C7 120.3(12) . . ?
C3 C2 C1 121.4(14) . . ?
C7 C2 C1 118.3(12) . . ?
C2 C3 C4 120.3(14) . . ?
C2 C3 H3 119.9 . . ?
C4 C3 H3 119.9 . . ?
C5 C4 C3 119.5(14) . . ?
C5 C4 H4 120.3 . . ?
C3 C4 H4 120.3 . . ?
C4 C5 C6 121.9(12) . . ?
C4 C5 H5 119.0 . . ?
C6 C5 H5 119.0 . . ?
C7 C6 C5 115.7(13) . . ?
C7 C6 C8 122.4(13) . . ?
C5 C6 C8 121.9(11) . . ?
C6 C7 C2 122.1(13) . . ?
C6 C7 H7 118.9 . . ?
C2 C7 H7 118.9 . . ?
C9 C8 C13 120.2(16) . . ?
C9 C8 C6 119.9(12) . . ?
C13 C8 C6 119.9(15) . . ?
C8 C9 C10 120.3(17) . . ?
C8 C9 H9 119.8 . . ?
C10 C9 H9 119.8 . . ?
C11 C10 C9 119(2) . . ?
C11 C10 H10 120.5 . . ?
C9 C10 H10 120.5 . . ?
C10 C11 C12 122(2) . . ?
C10 C11 H11 119.0 . . ?
C12 C11 H11 119.0 . . ?
C11 C12 C13 119.3(18) . . ?
C11 C12 H12 120.4 . . ?
C13 C12 H12 120.4 . . ?
C12 C13 C8 119.0(17) . . ?
C12 C13 H13 120.5 . . ?
C8 C13 H13 120.5 . . ?
O5 C14 O4 122.6(10) . . ?
O5 C14 C15 118.6(11) . . ?
O4 C14 C15 118.8(10) . . ?
O5 C14 C15B 118.6(11) . . ?
O4 C14 C15B 118.8(10) . . ?
C20 C15 C16 118.6(12) . . ?
C20 C15 C14 123.1(12) . . ?
C16 C15 C14 117.9(12) . . ?
C17 C16 C15 118.8(16) . . ?
C17 C16 H16 120.6 . . ?
C15 C16 H16 120.6 . . ?
C18 C17 C16 121.2(17) . . ?
C18 C17 H17 119.4 . . ?
C16 C17 H17 119.4 . . ?
C17 C18 C19 122.4(15) . . ?
C17 C18 H18 118.8 . . ?
C19 C18 H18 118.8 . . ?
C18 C19 C20 117.0(16) . . ?
C18 C19 C21 124.2(15) . . ?
C20 C19 C21 118.7(17) . . ?
C15 C20 C19 121.4(15) . . ?
C15 C20 H20 119.3 . . ?
C19 C20 H20 119.3 . . ?
C26 C21 C22 119.6(18) . . ?
C26 C21 C19 123.4(18) . . ?
C22 C21 C19 117(2) . . ?
C23 C22 C21 119(2) . . ?
C23 C22 H22 120.6 . . ?
C21 C22 H22 120.6 . . ?
C22 C23 C24 119(2) . . ?
C22 C23 H23 120.7 . . ?
C24 C23 H23 120.7 . . ?
C25 C24 C23 121(2) . . ?
C25 C24 H24 119.7 . . ?
C23 C24 H24 119.7 . . ?
C24 C25 C26 123(3) . . ?
C24 C25 H25 118.7 . . ?
C26 C25 H25 118.7 . . ?
C25 C26 C21 120(2) . . ?
C25 C26 H26 120.1 . . ?
C21 C26 H26 120.1 . . ?
C16B C15B C20B 117.9(18) . . ?
C16B C15B C14 124.1(15) . . ?
C20B C15B C14 115.2(15) . . ?
C15B C16B C17B 118(2) . . ?
C15B C16B H16B 121.1 . . ?
C17B C16B H16B 121.1 . . ?
C18B C17B C16B 122(2) . . ?
C18B C17B H17B 119.2 . . ?
C16B C17B H17B 119.2 . . ?
C17B C18B C19B 122(2) . . ?
C17B C18B H18B 118.8 . . ?
C19B C18B H18B 118.8 . . ?
C18B C19B C20B 115(2) . . ?
C18B C19B C21B 122(2) . . ?
C20B C19B C21B 122(2) . . ?
C15B C20B C19B 123(2) . . ?
C15B C20B H20B 118.6 . . ?
C19B C20B H20B 118.6 . . ?
C26B C21B C22B 121(2) . . ?
C26B C21B C19B 121(2) . . ?
C22B C21B C19B 118(3) . . ?
C23B C22B C21B 122(3) . . ?
C23B C22B H22B 119.0 . . ?
C21B C22B H22B 119.0 . . ?
C22B C23B C24B 113(3) . . ?
C22B C23B H23B 123.4 . . ?
C24B C23B H23B 123.4 . . ?
C25B C24B C23B 124(3) . . ?
C25B C24B H24B 118.1 . . ?
C23B C24B H24B 118.1 . . ?
C24B C25B C26B 124(3) . . ?
C24B C25B H25B 118.1 . . ?
C26B C25B H25B 118.1 . . ?
C25B C26B C21B 116(3) . . ?
C25B C26B H26B 122.1 . . ?
C21B C26B H26B 122.1 . . ?
O8 C27 O7 124.2(10) . . ?
O8 C27 C28 119.6(10) . . ?
O7 C27 C28 116.2(8) . . ?
C33 C28 C29 120.2(9) . . ?
C33 C28 C27 121.2(9) . . ?
C29 C28 C27 118.5(9) . . ?
C30 C29 C28 117.7(10) . . ?
C30 C29 H29 121.2 . . ?
C28 C29 H29 121.2 . . ?
C31 C30 C29 120.9(11) . . ?
C31 C30 H30 119.6 . . ?
C29 C30 H30 119.6 . . ?
C30 C31 C32 122.4(11) . . ?
C30 C31 H31 118.8 . . ?
C32 C31 H31 118.8 . . ?
C31 C32 C33 116.2(10) . . ?
C31 C32 C34 120.9(10) . . ?
C33 C32 C34 122.8(10) . . ?
C28 C33 C32 122.5(9) . . ?
C28 C33 H33 118.7 . . ?
C32 C33 H33 118.7 . . ?
C39 C34 C35 118.8(12) . . ?
C39 C34 C32 121.5(11) . . ?
C35 C34 C32 119.6(11) . . ?
C36 C35 C34 120.1(13) . . ?
C36 C35 H35 120.0 . . ?
C34 C35 H35 120.0 . . ?
C35 C36 C37 121.5(15) . . ?
C35 C36 H36 119.2 . . ?
C37 C36 H36 119.2 . . ?
C36 C37 C38 118.4(15) . . ?
C36 C37 H37 120.8 . . ?
C38 C37 H37 120.8 . . ?
C39 C38 C37 118.8(16) . . ?
C39 C38 H38 120.6 . . ?
C37 C38 H38 120.6 . . ?
C38 C39 C34 122.3(15) . . ?
C38 C39 H39 118.9 . . ?
C34 C39 H39 118.9 . . ?
O9 C40 O10 122.5(9) . . ?
O9 C40 C41 116.7(9) . . ?
O10 C40 C41 120.7(9) . . ?
C46 C41 C42 119.4(11) . . ?
C46 C41 C40 120.7(9) . . ?
C42 C41 C40 119.4(10) . . ?
C41 C42 C43 120.7(11) . . ?
C41 C42 H42 119.7 . . ?
C43 C42 H42 119.7 . . ?
C44 C43 C42 117.0(12) . . ?
C44 C43 H43 121.5 . . ?
C42 C43 H43 121.5 . . ?
C43 C44 C45 123.7(12) . . ?
C43 C44 H44 118.2 . . ?
C45 C44 H44 118.2 . . ?
C46 C45 C44 115.5(11) . . ?
C46 C45 C47 122.4(10) . . ?
C44 C45 C47 121.9(10) . . ?
C41 C46 C45 123.6(11) . . ?
C41 C46 H46 118.2 . . ?
C45 C46 H46 118.2 . . ?
C48 C47 C52 117.5(11) . . ?
C48 C47 C45 121.7(11) . . ?
C52 C47 C45 120.8(10) . . ?
C47 C48 C49 120.6(13) . . ?
C47 C48 H48 119.7 . . ?
C49 C48 H48 119.7 . . ?
C50 C49 C48 120.3(13) . . ?
C50 C49 H49 119.8 . . ?
C48 C49 H49 119.8 . . ?
C49 C50 C51 119.1(14) . . ?
C49 C50 H50 120.4 . . ?
C51 C50 H50 120.4 . . ?
C52 C51 C50 119.0(14) . . ?
C52 C51 H51 120.5 . . ?
C50 C51 H51 120.5 . . ?
C51 C52 C47 123.4(12) . . ?
C51 C52 H52 118.3 . . ?
C47 C52 H52 118.3 . . ?
Pb1 O1 Pb2 102.2(2) . 3_655 ?
Pb1 O1 Pb2 111.8(2) . . ?
Pb2 O1 Pb2 112.8(3) 3_655 . ?
Pb1 O1 Pb1 111.3(3) . 4_564 ?
Pb2 O1 Pb1 119.9(2) 3_655 4_564 ?
Pb2 O1 Pb1 99.1(2) . 4_564 ?
C1 O2 Pb1 123.5(10) . . ?
C1 O3 Pb2 109.4(9) . 3_655 ?
C14 O4 Pb2 109.0(7) . . ?
C14 O5 Pb1 117.3(7) . 2_664 ?
Pb4 O6 Pb3 98.8(2) . 4_464 ?
Pb4 O6 Pb4 109.7(3) . 3_665 ?
Pb3 O6 Pb4 123.1(2) 4_464 3_665 ?
Pb4 O6 Pb3 113.0(2) . . ?
Pb3 O6 Pb3 115.5(3) 4_464 . ?
Pb4 O6 Pb3 97.5(2) 3_665 . ?
C27 O7 Pb3 115.4(6) . . ?
C27 O8 Pb4 114.3(6) . 2_575 ?
C40 O9 Pb4 109.0(6) . . ?
O1 Pb1 O1 74.87(14) . 3_655 ?
O1 Pb1 O2 77.2(3) . . ?
O1 Pb1 O2 94.4(3) 3_655 . ?
O1 Pb1 O5 79.3(2) . 2_665 ?
O1 Pb1 O5 78.8(2) 3_655 2_665 ?
O2 Pb1 O5 156.5(3) . 2_665 ?
O1 Pb1 Pb2 39.08(15) . 3_655 ?
O1 Pb1 Pb2 39.78(14) 3_655 3_655 ?
O2 Pb1 Pb2 71.7(2) . 3_655 ?
O5 Pb1 Pb2 89.58(19) 2_665 3_655 ?
O1 Pb2 O1 75.76(16) 4_564 . ?
O1 Pb2 O4 93.6(2) 4_564 . ?
O1 Pb2 O4 82.2(2) . . ?
O1 Pb2 O3 92.1(3) 4_564 4_564 ?
O1 Pb2 O3 70.2(2) . 4_564 ?
O4 Pb2 O3 149.5(3) . 4_564 ?
O1 Pb2 Pb1 38.67(14) 4_564 4_564 ?
O1 Pb2 Pb1 41.14(15) . 4_564 ?
O4 Pb2 Pb1 101.00(18) . 4_564 ?
O3 Pb2 Pb1 66.5(2) 4_564 4_564 ?
O6 Pb3 O6 75.86(16) 3_665 . ?
O6 Pb3 O7 95.7(2) 3_665 . ?
O6 Pb3 O7 79.2(2) . . ?
O6 Pb3 Pb4 40.36(15) 3_665 3_665 ?
O6 Pb3 Pb4 41.24(15) . 3_665 ?
O7 Pb3 Pb4 102.8(2) . 3_665 ?
O6 Pb4 O6 76.35(16) . 4_464 ?
O6 Pb4 O9 82.4(3) . . ?
O6 Pb4 O9 69.0(2) 4_464 . ?
O6 Pb4 O8 79.5(2) . 2_574 ?
O6 Pb4 O8 78.4(2) 4_464 2_574 ?
O9 Pb4 O8 145.6(3) . 2_574 ?
O6 Pb4 Pb3 40.87(16) . 4_464 ?
O6 Pb4 Pb3 41.28(15) 4_464 4_464 ?
O9 Pb4 Pb3 55.74(19) . 4_464 ?
O8 Pb4 Pb3 92.37(16) 2_574 4_464 ?

loop_
_geom_bond_atom_site_label_1
_geom_bond_atom_site_label_2
_geom_bond_distance
_geom_bond_site_symmetry_2
_geom_bond_publ_flag
C1 O3 1.236(17) . ?
C1 O2 1.295(17) . ?
C1 C2 1.489(18) . ?
C2 C3 1.337(18) . ?
C2 C7 1.405(17) . ?
C3 C4 1.402(18) . ?
C3 H3 0.9300 . ?
C4 C5 1.363(19) . ?
C4 H4 0.9300 . ?
C5 C6 1.433(18) . ?
C5 H5 0.9300 . ?
C6 C7 1.377(16) . ?
C6 C8 1.49(2) . ?
C7 H7 0.9300 . ?
C8 C9 1.36(2) . ?
C8 C13 1.400(18) . ?
C9 C10 1.40(2) . ?
C9 H9 0.9300 . ?
C10 C11 1.35(3) . ?
C10 H10 0.9300 . ?
C11 C12 1.37(3) . ?
C11 H11 0.9300 . ?
C12 C13 1.39(2) . ?
C12 H12 0.9300 . ?
C13 H13 0.9300 . ?
C14 O5 1.257(13) . ?
C14 O4 1.262(14) . ?
C14 C15 1.467(14) . ?
C14 C15B 1.467(14) . ?
C15 C20 1.389(18) . ?
C15 C16 1.394(18) . ?
C16 C17 1.390(18) . ?
C16 H16 0.9300 . ?
C17 C18 1.33(2) . ?
C17 H17 0.9300 . ?
C18 C19 1.38(2) . ?
C18 H18 0.9300 . ?
C19 C20 1.399(17) . ?
C19 C21 1.51(2) . ?
C20 H20 0.9300 . ?
C21 C26 1.39(3) . ?
C21 C22 1.44(2) . ?
C22 C23 1.38(3) . ?
C22 H22 0.9300 . ?
C23 C24 1.46(4) . ?
C23 H23 0.9300 . ?
C24 C25 1.31(3) . ?
C24 H24 0.9300 . ?
C25 C26 1.38(3) . ?
C25 H25 0.9300 . ?
C26 H26 0.9300 . ?
C15B C16B 1.39(2) . ?
C15B C20B 1.39(2) . ?
C16B C17B 1.39(2) . ?
C16B H16B 0.9300 . ?
C17B C18B 1.34(3) . ?
C17B H17B 0.9300 . ?
C18B C19B 1.39(3) . ?
C18B H18B 0.9300 . ?
C19B C20B 1.40(2) . ?
C19B C21B 1.51(3) . ?
C20B H20B 0.9300 . ?
C21B C26B 1.41(3) . ?
C21B C22B 1.44(3) . ?
C22B C23B 1.39(3) . ?
C22B H22B 0.9300 . ?
C23B C24B 1.46(4) . ?
C23B H23B 0.9300 . ?
C24B C25B 1.31(3) . ?
C24B H24B 0.9300 . ?
C25B C26B 1.39(3) . ?
C25B H25B 0.9300 . ?
C26B H26B 0.9300 . ?
C27 O8 1.241(12) . ?
C27 O7 1.272(13) . ?
C27 C28 1.507(14) . ?
C28 C33 1.378(14) . ?
C28 C29 1.405(14) . ?
C29 C30 1.388(14) . ?
C29 H29 0.9300 . ?
C30 C31 1.380(17) . ?
C30 H30 0.9300 . ?
C31 C32 1.386(16) . ?
C31 H31 0.9300 . ?
C32 C33 1.394(13) . ?
C32 C34 1.484(16) . ?
C33 H33 0.9300 . ?
C34 C39 1.371(17) . ?
C34 C35 1.373(16) . ?
C35 C36 1.355(19) . ?
C35 H35 0.9300 . ?
C36 C37 1.38(2) . ?
C36 H36 0.9300 . ?
C37 C38 1.40(2) . ?
C37 H37 0.9300 . ?
C38 C39 1.36(2) . ?
C38 H38 0.9300 . ?
C39 H39 0.9300 . ?
C40 O9 1.255(12) . ?
C40 O10 1.277(12) . ?
C40 C41 1.512(14) . ?
C41 C46 1.342(14) . ?
C41 C42 1.383(17) . ?
C42 C43 1.402(18) . ?
C42 H42 0.9300 . ?
C43 C44 1.379(18) . ?
C43 H43 0.9300 . ?
C44 C45 1.395(16) . ?
C44 H44 0.9300 . ?
C45 C46 1.386(14) . ?
C45 C47 1.470(16) . ?
C46 H46 0.9300 . ?
C47 C48 1.371(16) . ?
C47 C52 1.374(15) . ?
C48 C49 1.393(19) . ?
C48 H48 0.9300 . ?
C49 C50 1.37(2) . ?
C49 H49 0.9300 . ?
C50 C51 1.391(19) . ?
C50 H50 0.9300 . ?
C51 C52 1.353(18) . ?
C51 H51 0.9300 . ?
C52 H52 0.9300 . ?
O1 Pb1 2.258(6) . ?
O1 Pb2 2.278(6) 3_655 ?
O1 Pb2 2.288(6) . ?
O1 Pb1 2.353(6) 4_564 ?
O2 Pb1 2.459(10) . ?
O3 Pb2 2.699(9) 3_655 ?
O4 Pb2 2.482(7) . ?
O5 Pb1 2.619(8) 2_664 ?
O6 Pb4 2.275(6) . ?
O6 Pb3 2.298(6) 4_464 ?
O6 Pb4 2.308(6) 3_665 ?
O6 Pb3 2.310(6) . ?
O7 Pb3 2.375(7) . ?
O8 Pb4 2.682(7) 2_575 ?
O9 Pb4 2.410(7) . ?
Pb1 Pb2 3.5313(7) 3_655 ?
Pb3 Pb4 3.4716(6) 3_665 ?

loop_
_geom_torsion_atom_site_label_1
_geom_torsion_atom_site_label_2
_geom_torsion_atom_site_label_3
_geom_torsion_atom_site_label_4
_geom_torsion
_geom_torsion_site_symmetry_1
_geom_torsion_site_symmetry_2
_geom_torsion_site_symmetry_3
_geom_torsion_site_symmetry_4
_geom_torsion_publ_flag
O3 C1 C2 C3 -161.3(13) . . . . ?
O2 C1 C2 C3 12.8(17) . . . . ?
O3 C1 C2 C7 17.0(17) . . . . ?
O2 C1 C2 C7 -168.9(11) . . . . ?
C7 C2 C3 C4 -3(2) . . . . ?
C1 C2 C3 C4 175.1(13) . . . . ?
C2 C3 C4 C5 3(2) . . . . ?
C3 C4 C5 C6 0(2) . . . . ?
C4 C5 C6 C7 -3(2) . . . . ?
C4 C5 C6 C8 177.9(14) . . . . ?
C5 C6 C7 C2 1.9(17) . . . . ?
C8 C6 C7 C2 -178.6(11) . . . . ?
C3 C2 C7 C6 0.9(18) . . . . ?
C1 C2 C7 C6 -177.5(11) . . . . ?
C7 C6 C8 C9 -36(2) . . . . ?
C5 C6 C8 C9 143.6(17) . . . . ?
C7 C6 C8 C13 144.4(13) . . . . ?
C5 C6 C8 C13 -36.1(18) . . . . ?
C13 C8 C9 C10 -1(3) . . . . ?
C6 C8 C9 C10 178.8(19) . . . . ?
C8 C9 C10 C11 3(4) . . . . ?
C9 C10 C11 C12 -3(4) . . . . ?
C10 C11 C12 C13 1(4) . . . . ?
C11 C12 C13 C8 1(3) . . . . ?
C9 C8 C13 C12 0(2) . . . . ?
C6 C8 C13 C12 179.4(14) . . . . ?
O5 C14 C15 C20 15(2) . . . . ?
O4 C14 C15 C20 -166.7(19) . . . . ?
O5 C14 C15 C16 -171.5(13) . . . . ?
O4 C14 C15 C16 6.5(17) . . . . ?
C20 C15 C16 C17 -6(3) . . . . ?
C14 C15 C16 C17 -180.0(13) . . . . ?
C15 C16 C17 C18 4(3) . . . . ?
C16 C17 C18 C19 -3(3) . . . . ?
C17 C18 C19 C20 4(3) . . . . ?
C17 C18 C19 C21 178.9(19) . . . . ?
C16 C15 C20 C19 8(4) . . . . ?
C14 C15 C20 C19 -179(2) . . . . ?
C18 C19 C20 C15 -7(4) . . . . ?
C21 C19 C20 C15 178(2) . . . . ?
C18 C19 C21 C26 150(2) . . . . ?
C20 C19 C21 C26 -36(3) . . . . ?
C18 C19 C21 C22 -32(3) . . . . ?
C20 C19 C21 C22 143(2) . . . . ?
C26 C21 C22 C23 -2(3) . . . . ?
C19 C21 C22 C23 179(2) . . . . ?
C21 C22 C23 C24 1(3) . . . . ?
C22 C23 C24 C25 -2(4) . . . . ?
C23 C24 C25 C26 3(4) . . . . ?
C24 C25 C26 C21 -4(4) . . . . ?
C22 C21 C26 C25 3(3) . . . . ?
C19 C21 C26 C25 -178(2) . . . . ?
O5 C14 C15B C16B -153(2) . . . . ?
O4 C14 C15B C16B 25(2) . . . . ?
O5 C14 C15B C20B 8(3) . . . . ?
O4 C14 C15B C20B -174(3) . . . . ?
C20B C15B C16B C17B 15(5) . . . . ?
C14 C15B C16B C17B 175(2) . . . . ?
C15B C16B C17B C18B -12(5) . . . . ?
C16B C17B C18B C19B 8(6) . . . . ?
C17B C18B C19B C20B -7(6) . . . . ?
C17B C18B C19B C21B -177(4) . . . . ?
C16B C15B C20B C19B -15(6) . . . . ?
C14 C15B C20B C19B -177(4) . . . . ?
C18B C19B C20B C15B 10(7) . . . . ?
C21B C19B C20B C15B -179(4) . . . . ?
C18B C19B C21B C26B 138(4) . . . . ?
C20B C19B C21B C26B -31(6) . . . . ?
C18B C19B C21B C22B -42(6) . . . . ?
C20B C19B C21B C22B 149(5) . . . . ?
C26B C21B C22B C23B 3(7) . . . . ?
C19B C21B C22B C23B -177(4) . . . . ?
C21B C22B C23B C24B -5(7) . . . . ?
C22B C23B C24B C25B 6(7) . . . . ?
C23B C24B C25B C26B -4(7) . . . . ?
C24B C25B C26B C21B 0(7) . . . . ?
C22B C21B C26B C25B 0(6) . . . . ?
C19B C21B C26B C25B -180(4) . . . . ?
O8 C27 C28 C33 13.3(15) . . . . ?
O7 C27 C28 C33 -167.8(10) . . . . ?
O8 C27 C28 C29 -168.4(10) . . . . ?
O7 C27 C28 C29 10.5(14) . . . . ?
C33 C28 C29 C30 -1.4(16) . . . . ?
C27 C28 C29 C30 -179.8(10) . . . . ?
C28 C29 C30 C31 2.5(18) . . . . ?
C29 C30 C31 C32 -1(2) . . . . ?
C30 C31 C32 C33 -2.0(17) . . . . ?
C30 C31 C32 C34 176.3(12) . . . . ?
C29 C28 C33 C32 -1.4(15) . . . . ?
C27 C28 C33 C32 176.9(9) . . . . ?
C31 C32 C33 C28 3.0(15) . . . . ?
C34 C32 C33 C28 -175.2(10) . . . . ?
C31 C32 C34 C39 -143.8(13) . . . . ?
C33 C32 C34 C39 34.3(17) . . . . ?
C31 C32 C34 C35 37.0(16) . . . . ?
C33 C32 C34 C35 -144.8(11) . . . . ?
C39 C34 C35 C36 2(2) . . . . ?
C32 C34 C35 C36 -179.2(13) . . . . ?
C34 C35 C36 C37 -1(2) . . . . ?
C35 C36 C37 C38 1(3) . . . . ?
C36 C37 C38 C39 -2(3) . . . . ?
C37 C38 C39 C34 3(3) . . . . ?
C35 C34 C39 C38 -2(2) . . . . ?
C32 C34 C39 C38 178.4(15) . . . . ?
O9 C40 C41 C46 3.1(15) . . . . ?
O10 C40 C41 C46 179.1(10) . . . . ?
O9 C40 C41 C42 -169.0(11) . . . . ?
O10 C40 C41 C42 7.0(16) . . . . ?
C46 C41 C42 C43 3(2) . . . . ?
C40 C41 C42 C43 174.9(13) . . . . ?
C41 C42 C43 C44 -1(2) . . . . ?
C42 C43 C44 C45 -1(2) . . . . ?
C43 C44 C45 C46 0(2) . . . . ?
C43 C44 C45 C47 -175.8(15) . . . . ?
C42 C41 C46 C45 -3.1(18) . . . . ?
C40 C41 C46 C45 -175.1(10) . . . . ?
C44 C45 C46 C41 1.5(17) . . . . ?
C47 C45 C46 C41 177.7(11) . . . . ?
C46 C45 C47 C48 141.3(13) . . . . ?
C44 C45 C47 C48 -42.8(18) . . . . ?
C46 C45 C47 C52 -38.5(18) . . . . ?
C44 C45 C47 C52 137.4(13) . . . . ?
C52 C47 C48 C49 -1(2) . . . . ?
C45 C47 C48 C49 179.2(15) . . . . ?
C47 C48 C49 C50 -1(3) . . . . ?
C48 C49 C50 C51 3(3) . . . . ?
C49 C50 C51 C52 -3(3) . . . . ?
C50 C51 C52 C47 1(2) . . . . ?
C48 C47 C52 C51 1(2) . . . . ?
C45 C47 C52 C51 -179.4(13) . . . . ?
O3 C1 O2 Pb1 2.6(18) . . . . ?
C2 C1 O2 Pb1 -171.4(7) . . . . ?
O2 C1 O3 Pb2 -60.6(15) . . . 3_655 ?
C2 C1 O3 Pb2 113.0(10) . . . 3_655 ?
O5 C14 O4 Pb2 29.7(14) . . . . ?
C15 C14 O4 Pb2 -148.3(8) . . . . ?
C15B C14 O4 Pb2 -148.3(8) . . . . ?
O4 C14 O5 Pb1 58.8(15) . . . 2_664 ?
C15 C14 O5 Pb1 -123.2(9) . . . 2_664 ?
C15B C14 O5 Pb1 -123.2(9) . . . 2_664 ?
O8 C27 O7 Pb3 8.5(15) . . . . ?
C28 C27 O7 Pb3 -170.3(7) . . . . ?
O7 C27 O8 Pb4 73.7(14) . . . 2_575 ?
C28 C27 O8 Pb4 -107.5(8) . . . 2_575 ?
O10 C40 O9 Pb4 -8.3(12) . . . . ?
C41 C40 O9 Pb4 167.6(7) . . . . ?
